data_1566537
loop_
_publ_author_name
'Bellini, Marco'
'B\"osken, Jonas'
'Bartoli, Francesco'
'Miller, Hamish'
'Th\"ony, Debora'
'Poggini, Lorenzo'
'W\"orle, Michael'
'Oberhauser, Werner'
'Gamboa-Carballo, Juan Jos\'e'
'Lavacchi, Alessandro'
'Krumeich, Frank'
'Gr\"utzmacher, Hansj\"org'
'Vizza, Francesco'

_publ_section_title
;
 Remarkable Stability of a Molecular Ruthenium Complex in PEM Water
 Electrolysis
;
_journal_name_full 'Chemical Science'
_journal_paper_doi 10.1039/D1SC07234J
_journal_year 2022
_chemical_formula_moiety 'C38 H36 N3 Ru2, F6 P, 3(C2 H3 N)'
_chemical_formula_sum 'C44 H45 F6 N6 P Ru2'
_chemical_formula_weight 1004.97
_chemical_name_systematic '[Ru2(NCCH3)(u-H)(Me2dad)(dbcot)2]PF6'
_space_group_crystal_system monoclinic
_space_group_IT_number 14
_space_group_name_Hall '-P 2yn'
_space_group_name_H-M_alt 'P 1 21/n 1'
_atom_sites_solution_hydrogens mixed
_atom_sites_solution_primary dual
_audit_creation_date 2021-03-30
_audit_creation_method
;
Olex2 1.3
(compiled 2020.11.12 svn.r5f609507 for OlexSys, GUI svn.r6272)
;
_audit_update_record
;
2021-03-31 deposited with the CCDC.	2022-03-03 downloaded from the CCDC.
;
_cell_angle_alpha 90
_cell_angle_beta 98.846(2)
_cell_angle_gamma 90
_cell_formula_units_Z 4
_cell_length_a 12.6141(2)
_cell_length_b 12.2041(2)
_cell_length_c 27.4630(5)
_cell_measurement_reflns_used 24915
_cell_measurement_temperature 100.00(10)
_cell_measurement_theta_max 29.1200
_cell_measurement_theta_min 2.2530
_cell_volume 4177.47(12)
_computing_cell_refinement 'CrysAlisPro 1.171.40.67a (Rigaku OD, 2019)'
_computing_data_collection 'CrysAlisPro 1.171.40.67a (Rigaku OD, 2019)'
_computing_data_reduction 'CrysAlisPro 1.171.40.67a (Rigaku OD, 2019)'
_computing_molecular_graphics 'Olex2 1.3 (Dolomanov et al., 2009)'
_computing_publication_material 'Olex2 1.3 (Dolomanov et al., 2009)'
_computing_structure_refinement 'XL  (Sheldrick, 2008)'
_computing_structure_solution 'SHELXT  (Sheldrick, 2015)'
_diffrn_ambient_environment N~2~
_diffrn_ambient_temperature 100.00(10)
_diffrn_detector 'CCD plate'
_diffrn_detector_area_resol_mean 16.0839
_diffrn_detector_type Sapphire3
_diffrn_measured_fraction_theta_full 1.000
_diffrn_measured_fraction_theta_max 0.941
_diffrn_measurement_details
;
List of Runs (angles in degrees, time in seconds):

  # Type    Start    End  Width  t~exp~   \w     \q     \k     \f   Frames
#--------------------------------------------------------------------------
  1  \w    -86.00  12.00   1.00   30.00    --  -16.59 -77.00 120.00   98
  2  \w    -85.00   2.00   1.00   30.00    --  -16.59 -57.00   0.00   87
  3  \w    -80.00  -5.00   1.00   30.00    --  -16.59 138.00-153.28   75
  4  \w    -85.00   2.00   1.00   30.00    --  -16.59 -57.00-150.00   87
  5  \w    -35.00  52.00   1.00   30.00    --  -16.59  57.00 -90.00   87
  6  \w    -85.00   2.00   1.00   30.00    --  -16.59 -57.00 -90.00   87
  7  \w    -52.00  46.00   1.00   30.00    --   17.06 -77.00   0.00   98
  8  \w    -25.00  58.00   1.00   30.00    --   17.06 -99.00-180.00   83
  9  \w    -25.00  58.00   1.00   30.00    --   17.06 -99.00  90.00   83
 10  \w    -25.00  24.00   1.00   30.00    --  -16.59 -99.00   0.00   49
 11  \w    -21.00  89.00   1.00   30.00    --   17.06  19.00   0.00  110
 12  \w    -25.00  58.00   1.00   30.00    --   17.06 -99.00  30.00   83
 13  \w    -25.00  58.00   1.00   30.00    --   17.06 -99.00-120.00   83
 14  \w     34.00  91.00   1.00   30.00    --   17.06 179.00 -90.00   57
;
_diffrn_measurement_device 'four-circle diffractometer'
_diffrn_measurement_device_type 'Xcalibur, Sapphire3'
_diffrn_measurement_method '\w scans'
_diffrn_orient_matrix_type 'CrysAlisPro convention (1999,Acta A55,543-557)'
_diffrn_orient_matrix_UB_11 -0.0102491000
_diffrn_orient_matrix_UB_12 0.0369858000
_diffrn_orient_matrix_UB_13 0.0186486000
_diffrn_orient_matrix_UB_21 0.0160927000
_diffrn_orient_matrix_UB_22 0.0444416000
_diffrn_orient_matrix_UB_23 -0.0138348000
_diffrn_orient_matrix_UB_31 -0.0535782000
_diffrn_orient_matrix_UB_32 0.0062821000
_diffrn_orient_matrix_UB_33 -0.0120003000
_diffrn_radiation_monochromator graphite
_diffrn_radiation_probe x-ray
_diffrn_radiation_type 'Mo K\a'
_diffrn_radiation_wavelength 0.71073
_diffrn_radiation_xray_symbol K-L~3~
_diffrn_reflns_av_R_equivalents 0.0602
_diffrn_reflns_av_unetI/netI 0.0383
_diffrn_reflns_Laue_measured_fraction_full 1.000
_diffrn_reflns_Laue_measured_fraction_max 0.941
_diffrn_reflns_limit_h_max 17
_diffrn_reflns_limit_h_min -17
_diffrn_reflns_limit_k_max 16
_diffrn_reflns_limit_k_min -16
_diffrn_reflns_limit_l_max 37
_diffrn_reflns_limit_l_min -37
_diffrn_reflns_number 105357
_diffrn_reflns_point_group_measured_fraction_full 1.000
_diffrn_reflns_point_group_measured_fraction_max 0.941
_diffrn_reflns_theta_full 25.242
_diffrn_reflns_theta_max 29.276
_diffrn_reflns_theta_min 1.690
_diffrn_source 'fine-focus sealed X-ray tube'
_diffrn_source_type 'Enhance (Mo) X-ray Source'
_exptl_absorpt_coefficient_mu 0.828
_exptl_absorpt_correction_T_max 1.00000
_exptl_absorpt_correction_T_min 0.85410
_exptl_absorpt_correction_type multi-scan
_exptl_absorpt_process_details
;
CrysAlisPro 1.171.40.67a (Rigaku Oxford Diffraction, 2019)
Empirical absorption correction using spherical harmonics,
 implemented in SCALE3 ABSPACK scaling algorithm.
;
_exptl_crystal_colour 'clear orangish red'
_exptl_crystal_colour_lustre clear
_exptl_crystal_colour_modifier orangish
_exptl_crystal_colour_primary red
_exptl_crystal_density_diffrn 1.598
_exptl_crystal_description block
_exptl_crystal_F_000 2032
_exptl_crystal_recrystallization_method
'The crystals were obtained by layering an acetonitrile solution of the complex with diisopropyl ether.'
_exptl_crystal_size_max 0.49
_exptl_crystal_size_mid 0.16
_exptl_crystal_size_min 0.11
_refine_diff_density_max 1.031
_refine_diff_density_min -1.005
_refine_diff_density_rms 0.118
_refine_ls_extinction_method none
_refine_ls_goodness_of_fit_ref 1.232
_refine_ls_hydrogen_treatment mixed
_refine_ls_matrix_type full
_refine_ls_number_parameters 542
_refine_ls_number_reflns 10726
_refine_ls_number_restraints 0
_refine_ls_restrained_S_all 1.232
_refine_ls_R_factor_all 0.0621
_refine_ls_R_factor_gt 0.0462
_refine_ls_shift/su_max 0.003
_refine_ls_shift/su_mean 0.000
_refine_ls_structure_factor_coef Fsqd
_refine_ls_weighting_details 'w=1/[\s^2^(Fo^2^)+(0.0249P)^2^+10.7410P] where P=(Fo^2^+2Fc^2^)/3'
_refine_ls_weighting_scheme calc
_refine_ls_wR_factor_gt 0.0981
_refine_ls_wR_factor_ref 0.1032
_reflns_Friedel_coverage 0.000
_reflns_number_gt 8852
_reflns_number_total 10726
_reflns_threshold_expression 'I > 2\s(I)'
_cod_data_source_file d1sc07234j2.cif
_cod_data_source_block exp_5227
_cod_database_code 1566537
_shelx_shelxl_version_number 2018/3
_chemical_oxdiff_formula C30H30Ru2PF6
_shelx_space_group_comment
;
The symmetry employed for this shelxl refinement is uniquely defined
by the following loop, which should always be used as a source of
symmetry information in preference to the above space-group names.
They are only intended as comments.
;
_shelx_estimated_absorpt_t_max 0.914
_shelx_estimated_absorpt_t_min 0.687
_reflns_odcompleteness_completeness 99.96
_reflns_odcompleteness_iscentric 1
_reflns_odcompleteness_theta 26.32
_olex2_refinement_description
;
1. Fixed Uiso
 At 1.2 times of:
  All C(H) groups
 At 1.5 times of:
  All C(H,H,H) groups
2.a Ternary CH refined with riding coordinates:
 C2(H2), C3(H3), C5(H5), C6(H6), C13(H13), C14(H14), C21(H21), C22(H22),
 C29(H29), C30(H30)
2.b Aromatic/amide H refined with riding coordinates:
 C8(H8), C9(H9), C10(H10), C11(H11), C16(H16), C17(H17), C18(H18), C19(H19),
 C24(H24), C25(H25), C26(H26), C27(H27), C32(H32), C33(H33), C34(H34), C35(H35)
2.c Idealised Me refined as rotating group:
 C1(H1A,H1B,H1C), C4(H4A,H4B,H4C), C38(H38A,H38B,H38C), C44(H44A,H44B,H44C),
 C42(H42A,H42B,H42C), C40(H40A,H40B,H40C)
;
_olex2_submission_special_instructions 'No special instructions were received'
_oxdiff_exptl_absorpt_empirical_details
;
Empirical correction (ABSPACK) includes:
- Absorption correction using spherical harmonics
- Frame scaling
;
_oxdiff_exptl_absorpt_empirical_full_max 1.254
_oxdiff_exptl_absorpt_empirical_full_min 0.908

loop_
_space_group_symop_operation_xyz
'x, y, z'
'-x+1/2, y+1/2, -z+1/2'
'-x, -y, -z'
'x-1/2, -y-1/2, z-1/2'

loop_
_atom_site_label
_atom_site_type_symbol
_atom_site_fract_x
_atom_site_fract_y
_atom_site_fract_z
_atom_site_U_iso_or_equiv
_atom_site_adp_type
_atom_site_occupancy
_atom_site_site_symmetry_order
_atom_site_calc_flag
_atom_site_refinement_flags_posn
_atom_site_refinement_flags_adp
_atom_site_refinement_flags_occupancy
_atom_site_disorder_assembly
_atom_site_disorder_group
Ru1 Ru 0.77782(2) 0.73510(2) 0.64768(2) 0.01364(7) Uani 1 1 d . . . . .
H H 0.901(4) 0.723(4) 0.6430(19) 0.051(15) Uiso 1 1 d . . . . .
Ru2 Ru 0.97263(2) 0.72923(2) 0.70379(2) 0.01217(7) Uani 1 1 d . . . . .
N1 N 0.8470(2) 0.8479(2) 0.70090(11) 0.0155(6) Uani 1 1 d . . . . .
N2 N 0.8309(2) 0.6379(2) 0.71010(11) 0.0150(6) Uani 1 1 d . . . . .
N3 N 0.6347(2) 0.7512(2) 0.67533(11) 0.0185(6) Uani 1 1 d . . . . .
C1 C 0.8552(3) 0.9672(3) 0.69456(14) 0.0208(7) Uani 1 1 d . . . . .
H1A H 0.890282 0.999279 0.724689 0.031 Uiso 1 1 calc R U . . .
H1B H 0.784588 0.997738 0.686289 0.031 Uiso 1 1 calc R U . . .
H1C H 0.895996 0.982275 0.668572 0.031 Uiso 1 1 calc R U . . .
C2 C 0.8589(3) 0.8089(3) 0.74819(13) 0.0188(7) Uani 1 1 d . . . . .
H2 H 0.884690 0.855920 0.776469 0.023 Uiso 1 1 calc R U . . .
C3 C 0.8508(3) 0.6955(3) 0.75318(13) 0.0175(7) Uani 1 1 d . . . . .
H3 H 0.869973 0.658886 0.785089 0.021 Uiso 1 1 calc R U . . .
C4 C 0.8196(3) 0.5185(3) 0.71407(14) 0.0202(7) Uani 1 1 d . . . . .
H4A H 0.858075 0.483051 0.690920 0.030 Uiso 1 1 calc R U . . .
H4B H 0.745101 0.499007 0.707008 0.030 Uiso 1 1 calc R U . . .
H4C H 0.848326 0.495448 0.746875 0.030 Uiso 1 1 calc R U . . .
C5 C 0.7001(3) 0.8485(3) 0.59183(13) 0.0179(7) Uani 1 1 d . . . . .
H5 H 0.684704 0.921721 0.603605 0.022 Uiso 1 1 calc R U . . .
C6 C 0.8058(3) 0.8309(3) 0.58310(13) 0.0190(7) Uani 1 1 d . . . . .
H6 H 0.854245 0.893611 0.590376 0.023 Uiso 1 1 calc R U . . .
C7 C 0.8305(3) 0.7580(3) 0.54271(13) 0.0216(8) Uani 1 1 d . . . . .
C8 C 0.8597(3) 0.7995(4) 0.49945(14) 0.0290(9) Uani 1 1 d . . . . .
H8 H 0.860373 0.874821 0.494391 0.035 Uiso 1 1 calc R U . . .
C9 C 0.8878(4) 0.7293(4) 0.46393(16) 0.0381(11) Uani 1 1 d . . . . .
H9 H 0.907932 0.757580 0.435255 0.046 Uiso 1 1 calc R U . . .
C10 C 0.8860(4) 0.6168(4) 0.47110(16) 0.0369(11) Uani 1 1 d . . . . .
H10 H 0.906300 0.569825 0.447525 0.044 Uiso 1 1 calc R U . . .
C11 C 0.8539(3) 0.5744(4) 0.51329(15) 0.0285(9) Uani 1 1 d . . . . .
H11 H 0.851632 0.499003 0.517789 0.034 Uiso 1 1 calc R U . . .
C12 C 0.8252(3) 0.6447(3) 0.54893(13) 0.0205(7) Uani 1 1 d . . . . .
C13 C 0.7866(3) 0.6029(3) 0.59397(13) 0.0183(7) Uani 1 1 d . . . . .
H13 H 0.820259 0.534868 0.607568 0.022 Uiso 1 1 calc R U . . .
C14 C 0.6797(3) 0.6176(3) 0.60062(13) 0.0175(7) Uani 1 1 d . . . . .
H14 H 0.649739 0.558097 0.618205 0.021 Uiso 1 1 calc R U . . .
C15 C 0.5999(3) 0.6780(3) 0.56440(13) 0.0183(7) Uani 1 1 d . . . . .
C16 C 0.5162(3) 0.6238(3) 0.53505(13) 0.0209(7) Uani 1 1 d . . . . .
H16 H 0.509004 0.548304 0.537977 0.025 Uiso 1 1 calc R U . . .
C17 C 0.4434(3) 0.6814(3) 0.50145(14) 0.0255(8) Uani 1 1 d . . . . .
H17 H 0.388702 0.644460 0.481469 0.031 Uiso 1 1 calc R U . . .
C18 C 0.4526(3) 0.7943(3) 0.49777(14) 0.0252(8) Uani 1 1 d . . . . .
H18 H 0.403897 0.833180 0.475371 0.030 Uiso 1 1 calc R U . . .
C19 C 0.5342(3) 0.8488(3) 0.52741(14) 0.0223(8) Uani 1 1 d . . . . .
H19 H 0.539227 0.924600 0.525132 0.027 Uiso 1 1 calc R U . . .
C20 C 0.6093(3) 0.7921(3) 0.56073(13) 0.0194(7) Uani 1 1 d . . . . .
C21 C 1.1029(3) 0.8360(3) 0.73104(13) 0.0151(7) Uani 1 1 d . . . . .
H21 H 1.082137 0.906770 0.743542 0.018 Uiso 1 1 calc R U . . .
C22 C 1.0936(3) 0.8282(3) 0.67904(13) 0.0152(7) Uani 1 1 d . . . . .
H22 H 1.067313 0.894421 0.660906 0.018 Uiso 1 1 calc R U . . .
C23 C 1.1683(3) 0.7594(3) 0.65493(13) 0.0174(7) Uani 1 1 d . . . . .
C24 C 1.2472(3) 0.8050(3) 0.63072(13) 0.0208(7) Uani 1 1 d . . . . .
H24 H 1.257543 0.880460 0.631221 0.025 Uiso 1 1 calc R U . . .
C25 C 1.3104(3) 0.7385(3) 0.60589(14) 0.0255(8) Uani 1 1 d . . . . .
H25 H 1.363459 0.769279 0.590170 0.031 Uiso 1 1 calc R U . . .
C26 C 1.2942(3) 0.6265(3) 0.60457(14) 0.0255(8) Uani 1 1 d . . . . .
H26 H 1.334532 0.582217 0.586838 0.031 Uiso 1 1 calc R U . . .
C27 C 1.2174(3) 0.5797(3) 0.62980(13) 0.0211(7) Uani 1 1 d . . . . .
H27 H 1.207713 0.504166 0.629291 0.025 Uiso 1 1 calc R U . . .
C28 C 1.1552(3) 0.6457(3) 0.65571(12) 0.0161(7) Uani 1 1 d . . . . .
C29 C 1.0734(3) 0.6008(3) 0.68389(13) 0.0147(7) Uani 1 1 d . . . . .
H29 H 1.035675 0.535227 0.669754 0.018 Uiso 1 1 calc R U . . .
C30 C 1.0855(3) 0.6092(3) 0.73642(12) 0.0135(6) Uani 1 1 d . . . . .
H30 H 1.054235 0.548581 0.752807 0.016 Uiso 1 1 calc R U . . .
C31 C 1.1806(3) 0.6616(3) 0.76610(12) 0.0143(6) Uani 1 1 d . . . . .
C32 C 1.2588(3) 0.6023(3) 0.79705(13) 0.0187(7) Uani 1 1 d . . . . .
H32 H 1.254461 0.526257 0.798143 0.022 Uiso 1 1 calc R U . . .
C33 C 1.3428(3) 0.6559(3) 0.82610(13) 0.0223(8) Uani 1 1 d . . . . .
H33 H 1.393778 0.616070 0.846922 0.027 Uiso 1 1 calc R U . . .
C34 C 1.3504(3) 0.7697(3) 0.82400(13) 0.0226(8) Uani 1 1 d . . . . .
H34 H 1.406595 0.805804 0.843445 0.027 Uiso 1 1 calc R U . . .
C35 C 1.2744(3) 0.8291(3) 0.79297(13) 0.0189(7) Uani 1 1 d . . . . .
H35 H 1.280141 0.904961 0.791239 0.023 Uiso 1 1 calc R U . . .
C36 C 1.1895(3) 0.7754(3) 0.76442(12) 0.0166(7) Uani 1 1 d . . . . .
C37 C 0.5634(3) 0.7529(3) 0.69565(14) 0.0230(8) Uani 1 1 d . . . . .
C38 C 0.4733(3) 0.7552(4) 0.72301(16) 0.0334(10) Uani 1 1 d . . . . .
H38A H 0.499414 0.749026 0.757622 0.050 Uiso 1 1 calc R U . . .
H38B H 0.425989 0.695163 0.712748 0.050 Uiso 1 1 calc R U . . .
H38C H 0.435127 0.823064 0.716684 0.050 Uiso 1 1 calc R U . . .
P1 P 0.80246(8) 0.25217(8) 0.62615(4) 0.0217(2) Uani 1 1 d . . . . .
F1 F 0.82864(19) 0.2289(2) 0.68394(9) 0.0374(6) Uani 1 1 d . . . . .
F2 F 0.7142(2) 0.1569(2) 0.62039(11) 0.0420(7) Uani 1 1 d . . . . .
F3 F 0.71200(18) 0.3390(2) 0.63564(10) 0.0348(6) Uani 1 1 d . . . . .
F4 F 0.89071(18) 0.34789(19) 0.63211(10) 0.0343(6) Uani 1 1 d . . . . .
F5 F 0.89266(19) 0.16584(19) 0.61696(9) 0.0338(6) Uani 1 1 d . . . . .
F6 F 0.7764(2) 0.2765(2) 0.56857(9) 0.0408(6) Uani 1 1 d . . . . .
N6 N 0.9462(3) 0.0227(3) 0.43016(13) 0.0323(8) Uani 1 1 d . . . . .
C43 C 0.9134(3) 0.0787(4) 0.45727(15) 0.0296(9) Uani 1 1 d . . . . .
C44 C 0.8693(4) 0.1480(5) 0.49244(18) 0.0456(13) Uani 1 1 d . . . . .
H44A H 0.792971 0.138362 0.488531 0.068 Uiso 1 1 calc R U . . .
H44B H 0.885481 0.223293 0.486623 0.068 Uiso 1 1 calc R U . . .
H44C H 0.900557 0.127974 0.525337 0.068 Uiso 1 1 calc R U . . .
N5 N 0.5069(3) 0.0101(3) 0.65653(16) 0.0410(9) Uani 1 1 d . . . . .
C41 C 0.4421(4) 0.0305(4) 0.62448(17) 0.0316(9) Uani 1 1 d . . . . .
C42 C 0.3590(4) 0.0553(4) 0.58262(17) 0.0381(10) Uani 1 1 d . . . . .
H42A H 0.294446 0.077041 0.594459 0.057 Uiso 1 1 calc R U . . .
H42B H 0.345139 -0.008679 0.562289 0.057 Uiso 1 1 calc R U . . .
H42C H 0.383043 0.113767 0.563632 0.057 Uiso 1 1 calc R U . . .
N4 N 0.5011(3) 0.4916(3) 0.67422(15) 0.0381(9) Uani 1 1 d . . . . .
C39 C 0.4677(4) 0.4221(4) 0.64897(17) 0.0338(10) Uani 1 1 d . . . . .
C40 C 0.4251(5) 0.3313(5) 0.6167(2) 0.0552(14) Uani 1 1 d . . . . .
H40A H 0.375818 0.359424 0.589488 0.083 Uiso 1 1 calc R U . . .
H40B H 0.388465 0.280485 0.635047 0.083 Uiso 1 1 calc R U . . .
H40C H 0.483079 0.294543 0.604641 0.083 Uiso 1 1 calc R U . . .

loop_
_atom_site_aniso_label
_atom_site_aniso_U_11
_atom_site_aniso_U_22
_atom_site_aniso_U_33
_atom_site_aniso_U_23
_atom_site_aniso_U_13
_atom_site_aniso_U_12
Ru1 0.01198(12) 0.01381(13) 0.01497(14) 0.00178(10) 0.00155(10) 0.00060(10)
Ru2 0.01139(12) 0.01145(13) 0.01360(13) 0.00087(10) 0.00168(10) 0.00011(10)
N1 0.0149(13) 0.0161(14) 0.0158(15) 0.0011(11) 0.0036(11) 0.0039(11)
N2 0.0129(13) 0.0164(14) 0.0159(15) 0.0026(11) 0.0028(11) -0.0018(11)
N3 0.0180(14) 0.0177(15) 0.0192(15) 0.0039(12) 0.0010(12) 0.0008(11)
C1 0.0238(18) 0.0147(16) 0.0243(19) 0.0002(14) 0.0054(15) 0.0030(14)
C2 0.0160(16) 0.0207(17) 0.0194(18) -0.0029(14) 0.0023(14) 0.0017(13)
C3 0.0139(15) 0.0218(17) 0.0174(17) 0.0023(14) 0.0047(13) -0.0003(13)
C4 0.0217(18) 0.0190(17) 0.0192(18) 0.0025(14) 0.0012(14) -0.0047(14)
C5 0.0160(16) 0.0157(16) 0.0205(18) 0.0054(14) -0.0023(14) 0.0008(13)
C6 0.0195(17) 0.0177(17) 0.0192(18) 0.0067(14) 0.0008(14) -0.0029(13)
C7 0.0158(16) 0.030(2) 0.0177(18) 0.0038(15) -0.0005(14) 0.0005(14)
C8 0.0251(19) 0.040(2) 0.021(2) 0.0053(17) 0.0008(16) -0.0057(17)
C9 0.036(2) 0.058(3) 0.021(2) 0.000(2) 0.0052(18) -0.009(2)
C10 0.035(2) 0.055(3) 0.023(2) -0.015(2) 0.0100(18) -0.005(2)
C11 0.025(2) 0.034(2) 0.025(2) -0.0053(17) -0.0009(16) 0.0008(17)
C12 0.0147(16) 0.0288(19) 0.0169(18) 0.0002(15) -0.0014(14) -0.0005(14)
C13 0.0191(17) 0.0179(17) 0.0171(18) -0.0018(14) 0.0006(14) 0.0009(13)
C14 0.0179(16) 0.0173(17) 0.0171(18) 0.0010(13) 0.0020(14) -0.0027(13)
C15 0.0145(16) 0.0233(18) 0.0176(18) -0.0007(14) 0.0036(14) 0.0014(13)
C16 0.0181(17) 0.0259(19) 0.0185(18) -0.0031(15) 0.0018(14) 0.0000(14)
C17 0.0161(17) 0.039(2) 0.0205(19) -0.0034(17) 0.0005(15) 0.0018(16)
C18 0.0203(18) 0.037(2) 0.0172(18) 0.0050(16) -0.0004(15) 0.0082(16)
C19 0.0173(17) 0.0258(19) 0.024(2) 0.0069(15) 0.0044(15) 0.0040(14)
C20 0.0170(16) 0.0225(18) 0.0196(18) 0.0026(14) 0.0052(14) 0.0015(14)
C21 0.0143(15) 0.0116(15) 0.0194(18) -0.0018(13) 0.0028(13) -0.0031(12)
C22 0.0154(15) 0.0107(15) 0.0198(18) 0.0036(13) 0.0033(13) -0.0020(12)
C23 0.0165(15) 0.0202(17) 0.0144(16) -0.0016(13) -0.0010(13) 0.0009(13)
C24 0.0204(17) 0.0225(18) 0.0194(18) 0.0022(14) 0.0032(14) -0.0013(14)
C25 0.0233(18) 0.031(2) 0.025(2) 0.0063(16) 0.0113(16) 0.0014(16)
C26 0.0248(19) 0.032(2) 0.022(2) 0.0005(16) 0.0092(16) 0.0067(16)
C27 0.0212(18) 0.0217(18) 0.0205(19) 0.0002(15) 0.0038(15) 0.0050(14)
C28 0.0142(15) 0.0207(17) 0.0123(16) 0.0024(13) -0.0008(13) 0.0008(13)
C29 0.0125(15) 0.0129(15) 0.0181(17) 0.0002(13) 0.0005(13) 0.0020(12)
C30 0.0126(15) 0.0097(15) 0.0178(17) 0.0033(12) 0.0010(13) 0.0016(12)
C31 0.0120(15) 0.0197(16) 0.0116(16) 0.0002(13) 0.0028(12) 0.0013(12)
C32 0.0174(17) 0.0220(18) 0.0167(18) 0.0014(14) 0.0022(14) 0.0032(14)
C33 0.0176(17) 0.034(2) 0.0147(18) 0.0050(15) 0.0001(14) 0.0055(15)
C34 0.0159(16) 0.033(2) 0.0177(18) -0.0041(16) 0.0005(14) -0.0027(15)
C35 0.0174(16) 0.0211(18) 0.0185(18) -0.0024(14) 0.0031(14) -0.0027(13)
C36 0.0140(15) 0.0210(17) 0.0154(16) 0.0018(14) 0.0045(13) 0.0037(13)
C37 0.0197(17) 0.026(2) 0.0221(19) 0.0010(15) 0.0001(15) 0.0039(15)
C38 0.0205(18) 0.052(3) 0.029(2) 0.004(2) 0.0083(17) 0.0053(18)
P1 0.0209(4) 0.0211(5) 0.0218(5) -0.0006(4) -0.0011(4) 0.0026(4)
F1 0.0316(13) 0.0570(17) 0.0229(12) 0.0041(12) 0.0018(10) 0.0011(12)
F2 0.0346(14) 0.0306(13) 0.0564(18) 0.0008(12) -0.0067(13) -0.0082(11)
F3 0.0223(11) 0.0328(13) 0.0489(16) -0.0074(12) 0.0043(11) 0.0052(10)
F4 0.0229(11) 0.0275(12) 0.0518(16) -0.0002(11) 0.0035(11) 0.0005(10)
F5 0.0352(13) 0.0311(13) 0.0338(14) -0.0011(11) 0.0017(11) 0.0133(10)
F6 0.0413(14) 0.0521(16) 0.0264(13) 0.0049(12) -0.0032(11) 0.0137(13)
N6 0.0346(19) 0.033(2) 0.028(2) 0.0038(16) -0.0004(16) 0.0018(16)
C43 0.026(2) 0.036(2) 0.024(2) 0.0054(18) -0.0019(17) -0.0004(17)
C44 0.033(2) 0.069(4) 0.032(3) -0.015(2) -0.003(2) 0.011(2)
N5 0.045(2) 0.038(2) 0.041(2) -0.0088(18) 0.010(2) 0.0011(18)
C41 0.033(2) 0.031(2) 0.033(2) -0.0026(18) 0.015(2) -0.0035(18)
C42 0.044(3) 0.038(3) 0.034(2) 0.003(2) 0.011(2) -0.006(2)
N4 0.031(2) 0.041(2) 0.043(2) 0.0145(19) 0.0065(18) 0.0037(17)
C39 0.031(2) 0.038(3) 0.035(2) 0.013(2) 0.0130(19) 0.0093(19)
C40 0.068(4) 0.052(3) 0.051(3) -0.007(3) 0.028(3) -0.004(3)

loop_
_atom_type_symbol
_atom_type_description
_atom_type_scat_dispersion_real
_atom_type_scat_dispersion_imag
_atom_type_scat_source
C C 0.0033 0.0016 'International Tables Vol C Tables 4.2.6.8 and 6.1.1.4'
H H 0.0000 0.0000 'International Tables Vol C Tables 4.2.6.8 and 6.1.1.4'
F F 0.0171 0.0103 'International Tables Vol C Tables 4.2.6.8 and 6.1.1.4'
N N 0.0061 0.0033 'International Tables Vol C Tables 4.2.6.8 and 6.1.1.4'
P P 0.1023 0.0942 'International Tables Vol C Tables 4.2.6.8 and 6.1.1.4'
Ru Ru -1.2594 0.8363 'International Tables Vol C Tables 4.2.6.8 and 6.1.1.4'

loop_
_geom_angle_atom_site_label_1
_geom_angle_atom_site_label_2
_geom_angle_atom_site_label_3
_geom_angle
_geom_angle_site_symmetry_1
_geom_angle_site_symmetry_3
_geom_angle_publ_flag
Ru2 Ru1 H 39.2(18) . . ?
N1 Ru1 H 79.0(18) . . ?
N1 Ru1 Ru2 51.21(7) . . ?
N1 Ru1 N2 75.91(11) . . ?
N1 Ru1 C5 99.63(12) . . ?
N1 Ru1 C6 96.42(12) . . ?
N1 Ru1 C13 152.86(12) . . ?
N1 Ru1 C14 168.74(12) . . ?
N2 Ru1 H 79.7(18) . . ?
N2 Ru1 Ru2 51.10(7) . . ?
N2 Ru1 C5 168.66(12) . . ?
N2 Ru1 C6 152.33(12) . . ?
N2 Ru1 C13 95.17(12) . . ?
N2 Ru1 C14 101.07(12) . . ?
N3 Ru1 H 163.4(18) . . ?
N3 Ru1 Ru2 124.23(8) . . ?
N3 Ru1 N1 88.58(11) . . ?
N3 Ru1 N2 86.60(11) . . ?
N3 Ru1 C5 82.83(12) . . ?
N3 Ru1 C6 120.17(12) . . ?
N3 Ru1 C13 116.82(12) . . ?
N3 Ru1 C14 80.37(12) . . ?
C5 Ru1 H 109.9(18) . . ?
C5 Ru1 Ru2 133.65(9) . . ?
C5 Ru1 C6 37.47(13) . . ?
C5 Ru1 C13 93.28(13) . . ?
C6 Ru1 H 72.7(18) . . ?
C6 Ru1 Ru2 103.30(9) . . ?
C6 Ru1 C13 79.53(14) . . ?
C13 Ru1 H 74.1(18) . . ?
C13 Ru1 Ru2 103.22(9) . . ?
C14 Ru1 H 111.4(18) . . ?
C14 Ru1 Ru2 134.87(9) . . ?
C14 Ru1 C5 81.26(13) . . ?
C14 Ru1 C6 91.06(13) . . ?
C14 Ru1 C13 37.22(13) . . ?
Ru1 Ru2 H 34.4(16) . . ?
N1 Ru2 Ru1 49.85(8) . . ?
N1 Ru2 H 74.2(16) . . ?
N1 Ru2 C2 36.33(12) . . ?
N1 Ru2 C3 64.76(12) . . ?
N1 Ru2 C21 97.21(12) . . ?
N1 Ru2 C29 162.08(12) . . ?
N1 Ru2 C30 156.91(12) . . ?
N2 Ru2 Ru1 50.13(8) . . ?
N2 Ru2 H 75.1(16) . . ?
N2 Ru2 N1 74.44(11) . . ?
N2 Ru2 C2 64.46(12) . . ?
N2 Ru2 C3 36.28(12) . . ?
N2 Ru2 C21 153.70(12) . . ?
N2 Ru2 C22 165.45(12) . . ?
N2 Ru2 C29 100.12(12) . . ?
N2 Ru2 C30 96.90(12) . . ?
C2 Ru2 Ru1 72.30(9) . . ?
C2 Ru2 H 104.8(16) . . ?
C3 Ru2 Ru1 72.58(9) . . ?
C3 Ru2 H 105.4(17) . . ?
C3 Ru2 C2 36.32(13) . . ?
C21 Ru2 Ru1 140.17(9) . . ?
C21 Ru2 H 127.4(16) . . ?
C21 Ru2 C2 93.84(13) . . ?
C21 Ru2 C3 117.52(13) . . ?
C21 Ru2 C29 94.64(13) . . ?
C21 Ru2 C30 81.06(12) . . ?
C22 Ru2 Ru1 115.86(9) . . ?
C22 Ru2 H 90.5(16) . . ?
C22 Ru2 N1 99.59(12) . . ?
C22 Ru2 C2 118.39(13) . . ?
C22 Ru2 C3 152.48(13) . . ?
C22 Ru2 C21 38.72(13) . . ?
C22 Ru2 C29 81.48(13) . . ?
C22 Ru2 C30 93.35(13) . . ?
C29 Ru2 Ru1 113.49(9) . . ?
C29 Ru2 H 88.0(16) . . ?
C29 Ru2 C2 155.61(13) . . ?
C29 Ru2 C3 120.63(13) . . ?
C30 Ru2 Ru1 138.35(9) . . ?
C30 Ru2 H 125.1(16) . . ?
C30 Ru2 C2 120.59(13) . . ?
C30 Ru2 C3 95.43(13) . . ?
C30 Ru2 C29 39.05(12) . . ?
Ru1 N1 Ru2 78.94(10) . . ?
C1 N1 Ru1 126.6(2) . . ?
C1 N1 Ru2 127.5(2) . . ?
C2 N1 Ru1 114.0(2) . . ?
C2 N1 Ru2 75.94(19) . . ?
C2 N1 C1 117.1(3) . . ?
Ru1 N2 Ru2 78.77(9) . . ?
C3 N2 Ru1 114.1(2) . . ?
C3 N2 Ru2 75.93(18) . . ?
C3 N2 C4 116.9(3) . . ?
C4 N2 Ru1 126.6(2) . . ?
C4 N2 Ru2 127.9(2) . . ?
C37 N3 Ru1 171.0(3) . . ?
N1 C1 H1A 109.5 . . ?
N1 C1 H1B 109.5 . . ?
N1 C1 H1C 109.5 . . ?
H1A C1 H1B 109.5 . . ?
H1A C1 H1C 109.5 . . ?
H1B C1 H1C 109.5 . . ?
Ru2 C2 H2 121.5 . . ?
N1 C2 Ru2 67.72(18) . . ?
N1 C2 H2 121.5 . . ?
N1 C2 C3 116.0(3) . . ?
C3 C2 Ru2 71.7(2) . . ?
C3 C2 H2 121.5 . . ?
Ru2 C3 H3 121.8 . . ?
N2 C3 Ru2 67.79(18) . . ?
N2 C3 C2 115.6(3) . . ?
N2 C3 H3 121.8 . . ?
C2 C3 Ru2 72.0(2) . . ?
C2 C3 H3 121.8 . . ?
N2 C4 H4A 109.5 . . ?
N2 C4 H4B 109.5 . . ?
N2 C4 H4C 109.5 . . ?
H4A C4 H4B 109.5 . . ?
H4A C4 H4C 109.5 . . ?
H4B C4 H4C 109.5 . . ?
Ru1 C5 H5 115.9 . . ?
C6 C5 Ru1 71.85(19) . . ?
C6 C5 H5 115.9 . . ?
C6 C5 C20 119.8(3) . . ?
C20 C5 Ru1 109.4(2) . . ?
C20 C5 H5 115.9 . . ?
Ru1 C6 H6 115.0 . . ?
C5 C6 Ru1 70.7(2) . . ?
C5 C6 H6 115.0 . . ?
C5 C6 C7 121.9(3) . . ?
C7 C6 Ru1 111.1(2) . . ?
C7 C6 H6 115.0 . . ?
C8 C7 C6 122.0(4) . . ?
C8 C7 C12 119.3(4) . . ?
C12 C7 C6 118.7(3) . . ?
C7 C8 H8 119.8 . . ?
C9 C8 C7 120.4(4) . . ?
C9 C8 H8 119.8 . . ?
C8 C9 H9 120.0 . . ?
C8 C9 C10 120.0(4) . . ?
C10 C9 H9 120.0 . . ?
C9 C10 H10 119.9 . . ?
C11 C10 C9 120.1(4) . . ?
C11 C10 H10 119.9 . . ?
C10 C11 H11 120.0 . . ?
C10 C11 C12 120.0(4) . . ?
C12 C11 H11 120.0 . . ?
C7 C12 C13 118.0(3) . . ?
C11 C12 C7 120.1(4) . . ?
C11 C12 C13 121.9(4) . . ?
Ru1 C13 H13 115.4 . . ?
C12 C13 Ru1 111.3(2) . . ?
C12 C13 H13 115.4 . . ?
C14 C13 Ru1 70.7(2) . . ?
C14 C13 C12 120.6(3) . . ?
C14 C13 H13 115.4 . . ?
Ru1 C14 H14 114.9 . . ?
C13 C14 Ru1 72.1(2) . . ?
C13 C14 H14 114.9 . . ?
C13 C14 C15 122.7(3) . . ?
C15 C14 Ru1 109.4(2) . . ?
C15 C14 H14 114.9 . . ?
C16 C15 C14 121.5(3) . . ?
C16 C15 C20 119.7(3) . . ?
C20 C15 C14 118.8(3) . . ?
C15 C16 H16 119.7 . . ?
C17 C16 C15 120.5(4) . . ?
C17 C16 H16 119.7 . . ?
C16 C17 H17 120.1 . . ?
C18 C17 C16 119.8(4) . . ?
C18 C17 H17 120.1 . . ?
C17 C18 H18 120.1 . . ?
C19 C18 C17 119.9(4) . . ?
C19 C18 H18 120.1 . . ?
C18 C19 H19 119.4 . . ?
C18 C19 C20 121.1(4) . . ?
C20 C19 H19 119.4 . . ?
C15 C20 C5 119.0(3) . . ?
C19 C20 C5 122.1(3) . . ?
C19 C20 C15 118.9(3) . . ?
Ru2 C21 H21 115.3 . . ?
C22 C21 Ru2 70.52(18) . . ?
C22 C21 H21 115.3 . . ?
C22 C21 C36 121.3(3) . . ?
C36 C21 Ru2 111.1(2) . . ?
C36 C21 H21 115.3 . . ?
Ru2 C22 H22 115.2 . . ?
C21 C22 Ru2 70.76(18) . . ?
C21 C22 H22 115.2 . . ?
C21 C22 C23 121.7(3) . . ?
C23 C22 Ru2 110.7(2) . . ?
C23 C22 H22 115.2 . . ?
C24 C23 C22 122.3(3) . . ?
C24 C23 C28 119.8(3) . . ?
C28 C23 C22 117.9(3) . . ?
C23 C24 H24 119.8 . . ?
C25 C24 C23 120.5(4) . . ?
C25 C24 H24 119.8 . . ?
C24 C25 H25 120.1 . . ?
C26 C25 C24 119.9(4) . . ?
C26 C25 H25 120.1 . . ?
C25 C26 H26 119.9 . . ?
C25 C26 C27 120.2(4) . . ?
C27 C26 H26 119.9 . . ?
C26 C27 H27 119.8 . . ?
C28 C27 C26 120.3(3) . . ?
C28 C27 H27 119.8 . . ?
C23 C28 C29 117.8(3) . . ?
C27 C28 C23 119.3(3) . . ?
C27 C28 C29 122.9(3) . . ?
Ru2 C29 H29 115.4 . . ?
C28 C29 Ru2 110.5(2) . . ?
C28 C29 H29 115.4 . . ?
C30 C29 Ru2 70.46(18) . . ?
C30 C29 C28 121.5(3) . . ?
C30 C29 H29 115.4 . . ?
Ru2 C30 H30 114.9 . . ?
C29 C30 Ru2 70.50(18) . . ?
C29 C30 H30 114.9 . . ?
C29 C30 C31 122.4(3) . . ?
C31 C30 Ru2 111.3(2) . . ?
C31 C30 H30 114.9 . . ?
C32 C31 C30 122.9(3) . . ?
C36 C31 C30 118.1(3) . . ?
C36 C31 C32 118.9(3) . . ?
C31 C32 H32 119.7 . . ?
C33 C32 C31 120.5(3) . . ?
C33 C32 H32 119.7 . . ?
C32 C33 H33 120.1 . . ?
C32 C33 C34 119.9(3) . . ?
C34 C33 H33 120.1 . . ?
C33 C34 H34 120.0 . . ?
C35 C34 C33 120.1(3) . . ?
C35 C34 H34 120.0 . . ?
C34 C35 H35 120.0 . . ?
C34 C35 C36 120.0(3) . . ?
C36 C35 H35 120.0 . . ?
C31 C36 C21 117.0(3) . . ?
C35 C36 C21 122.4(3) . . ?
C35 C36 C31 120.6(3) . . ?
N3 C37 C38 178.6(4) . . ?
C37 C38 H38A 109.5 . . ?
C37 C38 H38B 109.5 . . ?
C37 C38 H38C 109.5 . . ?
H38A C38 H38B 109.5 . . ?
H38A C38 H38C 109.5 . . ?
H38B C38 H38C 109.5 . . ?
F1 P1 F2 90.20(15) . . ?
F1 P1 F3 89.98(14) . . ?
F1 P1 F4 89.65(14) . . ?
F1 P1 F5 89.79(14) . . ?
F2 P1 F3 89.67(14) . . ?
F2 P1 F4 179.74(18) . . ?
F4 P1 F3 90.12(13) . . ?
F5 P1 F2 90.41(14) . . ?
F5 P1 F3 179.75(16) . . ?
F5 P1 F4 89.79(13) . . ?
F6 P1 F1 179.52(16) . . ?
F6 P1 F2 90.18(15) . . ?
F6 P1 F3 89.72(14) . . ?
F6 P1 F4 89.97(15) . . ?
F6 P1 F5 90.51(14) . . ?
N6 C43 C44 178.4(5) . . ?
C43 C44 H44A 109.5 . . ?
C43 C44 H44B 109.5 . . ?
C43 C44 H44C 109.5 . . ?
H44A C44 H44B 109.5 . . ?
H44A C44 H44C 109.5 . . ?
H44B C44 H44C 109.5 . . ?
N5 C41 C42 179.0(5) . . ?
C41 C42 H42A 109.5 . . ?
C41 C42 H42B 109.5 . . ?
C41 C42 H42C 109.5 . . ?
H42A C42 H42B 109.5 . . ?
H42A C42 H42C 109.5 . . ?
H42B C42 H42C 109.5 . . ?
N4 C39 C40 179.3(5) . . ?
C39 C40 H40A 109.5 . . ?
C39 C40 H40B 109.5 . . ?
C39 C40 H40C 109.5 . . ?
H40A C40 H40B 109.5 . . ?
H40A C40 H40C 109.5 . . ?
H40B C40 H40C 109.5 . . ?

loop_
_geom_bond_atom_site_label_1
_geom_bond_atom_site_label_2
_geom_bond_distance
_geom_bond_site_symmetry_2
_geom_bond_publ_flag
Ru1 H 1.59(5) . ?
Ru1 Ru2 2.6932(4) . ?
Ru1 N1 2.098(3) . ?
Ru1 N2 2.107(3) . ?
Ru1 N3 2.073(3) . ?
Ru1 C5 2.183(3) . ?
Ru1 C6 2.198(3) . ?
Ru1 C13 2.200(3) . ?
Ru1 C14 2.183(3) . ?
Ru2 H 1.77(5) . ?
Ru2 N1 2.139(3) . ?
Ru2 N2 2.137(3) . ?
Ru2 C2 2.242(3) . ?
Ru2 C3 2.239(3) . ?
Ru2 C21 2.140(3) . ?
Ru2 C22 2.137(3) . ?
Ru2 C29 2.141(3) . ?
Ru2 C30 2.140(3) . ?
N1 C1 1.472(4) . ?
N1 C2 1.369(5) . ?
N2 C3 1.366(4) . ?
N2 C4 1.470(4) . ?
N3 C37 1.129(5) . ?
C1 H1A 0.9600 . ?
C1 H1B 0.9600 . ?
C1 H1C 0.9600 . ?
C2 H2 0.9800 . ?
C2 C3 1.397(5) . ?
C3 H3 0.9800 . ?
C4 H4A 0.9600 . ?
C4 H4B 0.9600 . ?
C4 H4C 0.9600 . ?
C5 H5 0.9800 . ?
C5 C6 1.407(5) . ?
C5 C20 1.489(5) . ?
C6 H6 0.9800 . ?
C6 C7 1.492(5) . ?
C7 C8 1.392(5) . ?
C7 C12 1.396(5) . ?
C8 H8 0.9300 . ?
C8 C9 1.385(6) . ?
C9 H9 0.9300 . ?
C9 C10 1.387(7) . ?
C10 H10 0.9300 . ?
C10 C11 1.385(6) . ?
C11 H11 0.9300 . ?
C11 C12 1.391(5) . ?
C12 C13 1.487(5) . ?
C13 H13 0.9800 . ?
C13 C14 1.399(5) . ?
C14 H14 0.9800 . ?
C14 C15 1.496(5) . ?
C15 C16 1.393(5) . ?
C15 C20 1.401(5) . ?
C16 H16 0.9300 . ?
C16 C17 1.389(5) . ?
C17 H17 0.9300 . ?
C17 C18 1.387(6) . ?
C18 H18 0.9300 . ?
C18 C19 1.381(5) . ?
C19 H19 0.9300 . ?
C19 C20 1.396(5) . ?
C21 H21 0.9800 . ?
C21 C22 1.418(5) . ?
C21 C36 1.507(5) . ?
C22 H22 0.9800 . ?
C22 C23 1.491(5) . ?
C23 C24 1.395(5) . ?
C23 C28 1.398(5) . ?
C24 H24 0.9300 . ?
C24 C25 1.387(5) . ?
C25 H25 0.9300 . ?
C25 C26 1.381(6) . ?
C26 H26 0.9300 . ?
C26 C27 1.397(5) . ?
C27 H27 0.9300 . ?
C27 C28 1.393(5) . ?
C28 C29 1.487(5) . ?
C29 H29 0.9800 . ?
C29 C30 1.431(5) . ?
C30 H30 0.9800 . ?
C30 C31 1.488(5) . ?
C31 C32 1.401(5) . ?
C31 C36 1.394(5) . ?
C32 H32 0.9300 . ?
C32 C33 1.388(5) . ?
C33 H33 0.9300 . ?
C33 C34 1.394(6) . ?
C34 H34 0.9300 . ?
C34 C35 1.386(5) . ?
C35 H35 0.9300 . ?
C35 C36 1.390(5) . ?
C37 C38 1.456(5) . ?
C38 H38A 0.9600 . ?
C38 H38B 0.9600 . ?
C38 H38C 0.9600 . ?
P1 F1 1.596(3) . ?
P1 F2 1.601(3) . ?
P1 F3 1.608(2) . ?
P1 F4 1.605(2) . ?
P1 F5 1.599(2) . ?
P1 F6 1.593(3) . ?
N6 C43 1.135(5) . ?
C43 C44 1.456(6) . ?
C44 H44A 0.9600 . ?
C44 H44B 0.9600 . ?
C44 H44C 0.9600 . ?
N5 C41 1.134(6) . ?
C41 C42 1.463(6) . ?
C42 H42A 0.9600 . ?
C42 H42B 0.9600 . ?
C42 H42C 0.9600 . ?
N4 C39 1.135(6) . ?
C39 C40 1.468(7) . ?
C40 H40A 0.9600 . ?
C40 H40B 0.9600 . ?
C40 H40C 0.9600 . ?

loop_
_geom_torsion_atom_site_label_1
_geom_torsion_atom_site_label_2
_geom_torsion_atom_site_label_3
_geom_torsion_atom_site_label_4
_geom_torsion
_geom_torsion_site_symmetry_1
_geom_torsion_site_symmetry_2
_geom_torsion_site_symmetry_3
_geom_torsion_site_symmetry_4
_geom_torsion_publ_flag
Ru1 N1 C2 Ru2 70.87(15) . . . . ?
Ru1 N1 C2 C3 16.1(4) . . . . ?
Ru1 N2 C3 Ru2 -70.61(15) . . . . ?
Ru1 N2 C3 C2 -15.1(4) . . . . ?
Ru1 C5 C6 C7 103.4(3) . . . . ?
Ru1 C5 C20 C15 -11.9(4) . . . . ?
Ru1 C5 C20 C19 169.2(3) . . . . ?
Ru1 C6 C7 C8 -174.7(3) . . . . ?
Ru1 C6 C7 C12 4.5(4) . . . . ?
Ru1 C13 C14 C15 102.0(3) . . . . ?
Ru1 C14 C15 C16 -169.7(3) . . . . ?
Ru1 C14 C15 C20 9.3(4) . . . . ?
Ru2 N1 C2 C3 -54.8(3) . . . . ?
Ru2 N2 C3 C2 55.5(3) . . . . ?
Ru2 C2 C3 N2 -53.4(3) . . . . ?
Ru2 C21 C22 C23 -103.0(3) . . . . ?
Ru2 C21 C36 C31 9.8(4) . . . . ?
Ru2 C21 C36 C35 -169.6(3) . . . . ?
Ru2 C22 C23 C24 172.7(3) . . . . ?
Ru2 C22 C23 C28 -5.2(4) . . . . ?
Ru2 C29 C30 C31 -103.4(3) . . . . ?
Ru2 C30 C31 C32 170.4(3) . . . . ?
Ru2 C30 C31 C36 -6.8(4) . . . . ?
N1 C2 C3 Ru2 52.7(3) . . . . ?
N1 C2 C3 N2 -0.6(4) . . . . ?
C1 N1 C2 Ru2 -125.3(3) . . . . ?
C1 N1 C2 C3 180.0(3) . . . . ?
C4 N2 C3 Ru2 125.7(3) . . . . ?
C4 N2 C3 C2 -178.8(3) . . . . ?
C5 C6 C7 C8 105.5(4) . . . . ?
C5 C6 C7 C12 -75.3(4) . . . . ?
C6 C5 C20 C15 67.8(5) . . . . ?
C6 C5 C20 C19 -111.1(4) . . . . ?
C6 C7 C8 C9 176.4(4) . . . . ?
C6 C7 C12 C11 -176.1(3) . . . . ?
C6 C7 C12 C13 4.9(5) . . . . ?
C7 C8 C9 C10 0.6(6) . . . . ?
C7 C12 C13 Ru1 -11.6(4) . . . . ?
C7 C12 C13 C14 67.9(5) . . . . ?
C8 C7 C12 C11 3.1(5) . . . . ?
C8 C7 C12 C13 -175.9(3) . . . . ?
C8 C9 C10 C11 1.3(7) . . . . ?
C9 C10 C11 C12 -1.0(6) . . . . ?
C10 C11 C12 C7 -1.2(6) . . . . ?
C10 C11 C12 C13 177.8(4) . . . . ?
C11 C12 C13 Ru1 169.4(3) . . . . ?
C11 C12 C13 C14 -111.1(4) . . . . ?
C12 C7 C8 C9 -2.8(6) . . . . ?
C12 C13 C14 Ru1 -103.8(3) . . . . ?
C12 C13 C14 C15 -1.9(5) . . . . ?
C13 C14 C15 C16 109.6(4) . . . . ?
C13 C14 C15 C20 -71.4(5) . . . . ?
C14 C15 C16 C17 -179.6(3) . . . . ?
C14 C15 C20 C5 1.8(5) . . . . ?
C14 C15 C20 C19 -179.2(3) . . . . ?
C15 C16 C17 C18 -1.4(6) . . . . ?
C16 C15 C20 C5 -179.1(3) . . . . ?
C16 C15 C20 C19 -0.2(5) . . . . ?
C16 C17 C18 C19 0.2(6) . . . . ?
C17 C18 C19 C20 1.0(6) . . . . ?
C18 C19 C20 C5 177.9(3) . . . . ?
C18 C19 C20 C15 -1.0(5) . . . . ?
C20 C5 C6 Ru1 -102.4(3) . . . . ?
C20 C5 C6 C7 0.9(5) . . . . ?
C20 C15 C16 C17 1.4(5) . . . . ?
C21 C22 C23 C24 -107.7(4) . . . . ?
C21 C22 C23 C28 74.4(4) . . . . ?
C22 C21 C36 C31 -69.6(4) . . . . ?
C22 C21 C36 C35 111.0(4) . . . . ?
C22 C23 C24 C25 -175.6(3) . . . . ?
C22 C23 C28 C27 174.4(3) . . . . ?
C22 C23 C28 C29 -4.7(5) . . . . ?
C23 C24 C25 C26 0.8(6) . . . . ?
C23 C28 C29 Ru2 12.1(4) . . . . ?
C23 C28 C29 C30 -67.0(4) . . . . ?
C24 C23 C28 C27 -3.7(5) . . . . ?
C24 C23 C28 C29 177.3(3) . . . . ?
C24 C25 C26 C27 -2.6(6) . . . . ?
C25 C26 C27 C28 1.2(6) . . . . ?
C26 C27 C28 C23 1.9(5) . . . . ?
C26 C27 C28 C29 -179.1(3) . . . . ?
C27 C28 C29 Ru2 -166.9(3) . . . . ?
C27 C28 C29 C30 114.0(4) . . . . ?
C28 C23 C24 C25 2.3(5) . . . . ?
C28 C29 C30 Ru2 102.6(3) . . . . ?
C28 C29 C30 C31 -0.9(5) . . . . ?
C29 C30 C31 C32 -109.8(4) . . . . ?
C29 C30 C31 C36 73.0(4) . . . . ?
C30 C31 C32 C33 -176.3(3) . . . . ?
C30 C31 C36 C21 -2.0(5) . . . . ?
C30 C31 C36 C35 177.3(3) . . . . ?
C31 C32 C33 C34 -1.0(5) . . . . ?
C32 C31 C36 C21 -179.4(3) . . . . ?
C32 C31 C36 C35 0.0(5) . . . . ?
C32 C33 C34 C35 0.0(6) . . . . ?
C33 C34 C35 C36 0.9(5) . . . . ?
C34 C35 C36 C21 178.4(3) . . . . ?
C34 C35 C36 C31 -0.9(5) . . . . ?
C36 C21 C22 Ru2 103.4(3) . . . . ?
C36 C21 C22 C23 0.3(5) . . . . ?
C36 C31 C32 C33 1.0(5) . . . . ?
